data_7155193
loop_
_publ_author_name
'Bathula, Chandramohan'
'Tripathi, Sayantan'
'Srinivasan, Ramprasad'
'Jha, Kunal Kumar'
'Ganguli, Arnab'
'Chakrabarti, G.'
'Singh, Shailja'
'Munshi, Parthapratim'
'Sen, Subhabrata'

_publ_section_title
;
 Synthesis of novel 5-arylidenethiazolidinones with apoptotic properties
 via a three component reaction using piperidine as a bifunctional
 reagent.
;
_journal_issue 34
_journal_name_full 'Organic &amp; biomolecular chemistry'
_journal_page_first 8053
_journal_page_last 8063
_journal_paper_doi 10.1039/c6ob01257d
_journal_volume 14
_journal_year 2016
_chemical_formula_moiety 'C19 H18 N2 O S'
_chemical_formula_sum 'C19 H18 N2 O S'
_chemical_formula_weight 322.41
_chemical_name_systematic (Z)-5-(naphthalen-1-ylmethylene)-2-(piperidin-1-yl)thiazol-4(5H)-one
_space_group_crystal_system orthorhombic
_space_group_IT_number 61
_space_group_name_Hall '-P 2ac 2ab'
_space_group_name_H-M_alt 'P b c a'
_symmetry_space_group_name_Hall '-P 2ac 2ab'
_symmetry_space_group_name_H-M 'P b c a'
_atom_sites_solution_hydrogens geom
_audit_creation_method SHELXL-2014/7
_audit_update_record
;
2016-02-14 deposited with the CCDC.
2016-07-01 downloaded from the CCDC.
;
_cell_angle_alpha 90
_cell_angle_beta 90
_cell_angle_gamma 90
_cell_formula_units_Z 8
_cell_length_a 19.3839(6)
_cell_length_b 7.7880(3)
_cell_length_c 20.9133(8)
_cell_measurement_reflns_used 8202
_cell_measurement_temperature 299(2)
_cell_measurement_theta_max 25.32
_cell_measurement_theta_min 2.86
_cell_volume 3157.1(2)
_computing_cell_refinement 'Bruker SAINT'
_computing_data_collection 'Bruker APEX2'
_computing_data_reduction 'Bruker SAINT'
_computing_molecular_graphics 'Bruker SHELXTL'
_computing_publication_material 'Bruker SHELXTL'
_computing_structure_refinement 'SHELXL-2014/7 (Sheldrick, 2014)'
_computing_structure_solution 'SHELXS-97 (Sheldrick 2008)'
_diffrn_ambient_temperature 299(2)
_diffrn_measured_fraction_theta_full 0.999
_diffrn_measured_fraction_theta_max 0.999
_diffrn_measurement_device_type 'Bruker PHOTON100 CMOS'
_diffrn_measurement_method '\f and \w scans'
_diffrn_radiation_type MoK\a
_diffrn_radiation_wavelength 0.71073
_diffrn_reflns_av_R_equivalents 0.1191
_diffrn_reflns_av_unetI/netI 0.0326
_diffrn_reflns_Laue_measured_fraction_full 0.999
_diffrn_reflns_Laue_measured_fraction_max 0.999
_diffrn_reflns_limit_h_max 23
_diffrn_reflns_limit_h_min -23
_diffrn_reflns_limit_k_max 9
_diffrn_reflns_limit_k_min -9
_diffrn_reflns_limit_l_max 25
_diffrn_reflns_limit_l_min -25
_diffrn_reflns_number 54550
_diffrn_reflns_point_group_measured_fraction_full 0.999
_diffrn_reflns_point_group_measured_fraction_max 0.999
_diffrn_reflns_theta_full 25.242
_diffrn_reflns_theta_max 25.698
_diffrn_reflns_theta_min 2.213
_diffrn_source X-ray
_exptl_absorpt_coefficient_mu 0.211
_exptl_absorpt_correction_T_max 0.917
_exptl_absorpt_correction_T_min 0.829
_exptl_absorpt_correction_type multi-scan
_exptl_absorpt_process_details SADABS
_exptl_crystal_colour Colourless
_exptl_crystal_density_diffrn 1.357
_exptl_crystal_description Block
_exptl_crystal_F_000 1360
_exptl_crystal_size_max 0.335
_exptl_crystal_size_mid 0.073
_exptl_crystal_size_min 0.041
_refine_diff_density_max 0.203
_refine_diff_density_min -0.196
_refine_diff_density_rms 0.039
_refine_ls_extinction_coef 0.0031(4)
_refine_ls_extinction_expression Fc^*^=kFc[1+0.001xFc^2^\l^3^/sin(2\q)]^-1/4^
_refine_ls_extinction_method 'SHELXL-2014/7 (Sheldrick 2014'
_refine_ls_goodness_of_fit_ref 1.065
_refine_ls_hydrogen_treatment constr
_refine_ls_matrix_type full
_refine_ls_number_parameters 209
_refine_ls_number_reflns 2998
_refine_ls_number_restraints 0
_refine_ls_restrained_S_all 1.065
_refine_ls_R_factor_all 0.0713
_refine_ls_R_factor_gt 0.0436
_refine_ls_shift/su_max 0.001
_refine_ls_shift/su_mean 0.000
_refine_ls_structure_factor_coef Fsqd
_refine_ls_weighting_details 'w=1/[\s^2^(Fo^2^)+(0.0343P)^2^+1.5692P] where P=(Fo^2^+2Fc^2^)/3'
_refine_ls_weighting_scheme calc
_refine_ls_wR_factor_gt 0.0865
_refine_ls_wR_factor_ref 0.0956
_reflns_Friedel_coverage 0.000
_reflns_number_gt 2211
_reflns_number_total 2998
_reflns_threshold_expression 'I > 2\s(I)'
_cod_data_source_file c6ob01257d4.cif
_cod_data_source_block 17o
_cod_depositor_comments
;
The following automatic conversions were performed:

'_exptl_absorpt_correction_type' value 'Multi-Scan' changed to
'multi-scan' according to
/usr/data/users/saulius/crontab/automatic-downloads/rss-feeds/RSC/lib/dictionaries/cif_core.dic
dictionary named 'cif_core.dic' version 2.4.2 from 2011-04-26.

Automatic conversion script
Id: cif_fix_values 4268 2015-11-12 08:31:59Z antanas 

 Adding full bibliography for 7155183--7155193.cif.
;
_cod_database_code 7155193
_shelx_shelxl_version_number 2014/7
_shelx_space_group_comment
;
The symmetry employed for this shelxl refinement is uniquely defined
by the following loop, which should always be used as a source of
symmetry information in preference to the above space-group names.
They are only intended as comments.
;
_shelx_estimated_absorpt_t_min 0.933
_shelx_estimated_absorpt_t_max 0.991

loop_
_space_group_symop_operation_xyz
'x, y, z'
'-x+1/2, -y, z+1/2'
'-x, y+1/2, -z+1/2'
'x+1/2, -y+1/2, -z'
'-x, -y, -z'
'x-1/2, y, -z-1/2'
'x, -y-1/2, z-1/2'
'-x-1/2, y-1/2, z'

loop_
_atom_site_label
_atom_site_type_symbol
_atom_site_fract_x
_atom_site_fract_y
_atom_site_fract_z
_atom_site_U_iso_or_equiv
_atom_site_adp_type
_atom_site_occupancy
_atom_site_site_symmetry_order
_atom_site_calc_flag
_atom_site_refinement_flags_posn
_atom_site_refinement_flags_adp
S1 S 0.76609(2) 0.65779(7) 0.60873(2) 0.03525(17) Uani 1 1 d . .
O1 O 0.59111(7) 0.6052(2) 0.52708(7) 0.0438(4) Uani 1 1 d . .
N2 N 0.70402(8) 0.5463(2) 0.50364(7) 0.0316(4) Uani 1 1 d . .
N1 N 0.82336(8) 0.5207(2) 0.50317(8) 0.0365(4) Uani 1 1 d . .
C7 C 0.65183(10) 0.6036(3) 0.54232(9) 0.0318(5) Uani 1 1 d . .
C6 C 0.76474(10) 0.5657(3) 0.53044(9) 0.0304(5) Uani 1 1 d . .
C10 C 0.63981(11) 0.7831(3) 0.71588(9) 0.0361(5) Uani 1 1 d . .
C8 C 0.67603(10) 0.6673(3) 0.60674(9) 0.0316(5) Uani 1 1 d . .
C9 C 0.63065(10) 0.7152(3) 0.65155(9) 0.0347(5) Uani 1 1 d . .
H9 H 0.5848 0.7029 0.6393 0.042 Uiso 1 1 calc R U
C11 C 0.58217(11) 0.7914(3) 0.75943(9) 0.0351(5) Uani 1 1 d . .
C12 C 0.59198(12) 0.8666(3) 0.82080(10) 0.0410(6) Uani 1 1 d . .
C16 C 0.51602(12) 0.7280(3) 0.74467(11) 0.0458(6) Uani 1 1 d . .
H16 H 0.5088 0.6742 0.7056 0.055 Uiso 1 1 calc R U
C1 C 0.82564(11) 0.4529(3) 0.43759(9) 0.0397(5) Uani 1 1 d . .
H1A H 0.7790 0.4356 0.4220 0.048 Uiso 1 1 calc R U
H1B H 0.8491 0.3428 0.4374 0.048 Uiso 1 1 calc R U
C19 C 0.53516(15) 0.8792(3) 0.86324(11) 0.0522(7) Uani 1 1 d . .
H19 H 0.5414 0.9281 0.9034 0.063 Uiso 1 1 calc R U
C15 C 0.70210(12) 0.8488(3) 0.73573(10) 0.0462(6) Uani 1 1 d . .
H15 H 0.7397 0.8439 0.7082 0.055 Uiso 1 1 calc R U
C5 C 0.89178(10) 0.5543(3) 0.53033(11) 0.0426(6) Uani 1 1 d . .
H5A H 0.9178 0.4481 0.5326 0.051 Uiso 1 1 calc R U
H5B H 0.8870 0.5992 0.5734 0.051 Uiso 1 1 calc R U
C17 C 0.46203(13) 0.7439(4) 0.78670(12) 0.0567(7) Uani 1 1 d . .
H17 H 0.4186 0.7030 0.7756 0.068 Uiso 1 1 calc R U
C4 C 0.92978(11) 0.6822(3) 0.48921(11) 0.0488(6) Uani 1 1 d . .
H4A H 0.9759 0.6991 0.5060 0.059 Uiso 1 1 calc R U
H4B H 0.9060 0.7918 0.4904 0.059 Uiso 1 1 calc R U
C18 C 0.47232(15) 0.8216(3) 0.84625(12) 0.0566(7) Uani 1 1 d . .
H18 H 0.4354 0.8336 0.8743 0.068 Uiso 1 1 calc R U
C14 C 0.71042(14) 0.9230(4) 0.79632(11) 0.0577(7) Uani 1 1 d . .
H14 H 0.7531 0.9674 0.8081 0.069 Uiso 1 1 calc R U
C13 C 0.65714(14) 0.9304(3) 0.83765(11) 0.0536(7) Uani 1 1 d . .
H13 H 0.6637 0.9786 0.8779 0.064 Uiso 1 1 calc R U
C2 C 0.86326(11) 0.5770(3) 0.39422(11) 0.0489(6) Uani 1 1 d . .
H2A H 0.8365 0.6816 0.3900 0.059 Uiso 1 1 calc R U
H2B H 0.8681 0.5265 0.3521 0.059 Uiso 1 1 calc R U
C3 C 0.93411(12) 0.6199(4) 0.42073(12) 0.0538(7) Uani 1 1 d . .
H3A H 0.9631 0.5185 0.4189 0.065 Uiso 1 1 calc R U
H3B H 0.9552 0.7081 0.3945 0.065 Uiso 1 1 calc R U

loop_
_atom_site_aniso_label
_atom_site_aniso_U_11
_atom_site_aniso_U_22
_atom_site_aniso_U_33
_atom_site_aniso_U_23
_atom_site_aniso_U_13
_atom_site_aniso_U_12
S1 0.0321(3) 0.0438(3) 0.0298(3) -0.0049(2) -0.0032(2) -0.0003(3)
O1 0.0299(8) 0.0628(11) 0.0388(8) -0.0094(8) -0.0042(7) 0.0010(7)
N2 0.0313(9) 0.0363(10) 0.0270(8) -0.0016(8) -0.0007(8) -0.0001(8)
N1 0.0297(9) 0.0471(11) 0.0328(9) -0.0073(8) 0.0002(8) -0.0012(8)
C7 0.0352(11) 0.0316(12) 0.0288(10) 0.0017(9) -0.0013(9) -0.0018(9)
C6 0.0369(12) 0.0265(11) 0.0279(10) 0.0000(8) 0.0006(9) -0.0005(9)
C10 0.0448(12) 0.0362(13) 0.0273(11) 0.0005(9) -0.0033(9) 0.0035(10)
C8 0.0315(10) 0.0341(12) 0.0290(10) 0.0015(9) -0.0026(9) -0.0016(10)
C9 0.0342(11) 0.0407(14) 0.0292(11) -0.0021(9) -0.0007(9) -0.0009(10)
C11 0.0493(13) 0.0289(12) 0.0271(11) 0.0019(9) 0.0015(9) 0.0030(10)
C12 0.0650(15) 0.0325(13) 0.0255(11) 0.0047(9) -0.0011(11) 0.0047(12)
C16 0.0540(14) 0.0460(14) 0.0376(12) -0.0062(11) 0.0096(11) -0.0036(12)
C1 0.0389(12) 0.0458(14) 0.0345(11) -0.0098(10) 0.0000(10) 0.0019(11)
C19 0.089(2) 0.0392(15) 0.0280(12) 0.0020(10) 0.0121(13) 0.0068(14)
C15 0.0453(13) 0.0575(16) 0.0357(12) -0.0030(11) -0.0032(10) -0.0004(12)
C5 0.0296(11) 0.0547(16) 0.0434(13) -0.0102(12) -0.0027(10) 0.0010(11)
C17 0.0553(15) 0.0565(17) 0.0584(16) -0.0055(14) 0.0187(13) -0.0079(13)
C4 0.0353(12) 0.0450(15) 0.0660(16) -0.0069(13) 0.0017(11) -0.0018(11)
C18 0.0802(19) 0.0448(16) 0.0447(14) 0.0033(12) 0.0293(14) 0.0039(14)
C14 0.0608(16) 0.0707(19) 0.0415(14) -0.0064(13) -0.0176(13) -0.0080(14)
C13 0.0805(18) 0.0526(17) 0.0276(12) -0.0057(11) -0.0125(13) 0.0019(14)
C2 0.0483(14) 0.0574(17) 0.0411(13) 0.0052(12) 0.0035(11) 0.0067(12)
C3 0.0441(13) 0.0619(18) 0.0553(15) 0.0092(13) 0.0093(12) -0.0056(13)

loop_
_atom_type_symbol
_atom_type_description
_atom_type_scat_dispersion_real
_atom_type_scat_dispersion_imag
_atom_type_scat_source
C C 0.0033 0.0016 'International Tables Vol C Tables 4.2.6.8 and 6.1.1.4'
H H 0.0000 0.0000 'International Tables Vol C Tables 4.2.6.8 and 6.1.1.4'
N N 0.0061 0.0033 'International Tables Vol C Tables 4.2.6.8 and 6.1.1.4'
O O 0.0106 0.0060 'International Tables Vol C Tables 4.2.6.8 and 6.1.1.4'
S S 0.1246 0.1234 'International Tables Vol C Tables 4.2.6.8 and 6.1.1.4'

loop_
_geom_angle_atom_site_label_1
_geom_angle_atom_site_label_2
_geom_angle_atom_site_label_3
_geom_angle
C8 S1 C6 88.88(9)
C6 N2 C7 111.88(16)
C6 N1 C5 124.36(17)
C6 N1 C1 121.65(17)
C5 N1 C1 113.47(16)
O1 C7 N2 124.17(18)
O1 C7 C8 121.98(18)
N2 C7 C8 113.85(17)
N2 C6 N1 123.89(17)
N2 C6 S1 116.77(14)
N1 C6 S1 119.34(15)
C15 C10 C11 118.21(19)
C15 C10 C9 121.39(19)
C11 C10 C9 120.32(19)
C9 C8 C7 120.80(17)
C9 C8 S1 130.66(16)
C7 C8 S1 108.52(14)
C8 C9 C10 131.91(19)
C8 C9 H9 114.0
C10 C9 H9 114.0
C16 C11 C12 117.60(19)
C16 C11 C10 123.45(19)
C12 C11 C10 118.9(2)
C13 C12 C19 121.2(2)
C13 C12 C11 119.5(2)
C19 C12 C11 119.3(2)
C17 C16 C11 121.5(2)
C17 C16 H16 119.2
C11 C16 H16 119.2
N1 C1 C2 110.15(19)
N1 C1 H1A 109.6
C2 C1 H1A 109.6
N1 C1 H1B 109.6
C2 C1 H1B 109.6
H1A C1 H1B 108.1
C18 C19 C12 121.0(2)
C18 C19 H19 119.5
C12 C19 H19 119.5
C10 C15 C14 121.8(2)
C10 C15 H15 119.1
C14 C15 H15 119.1
N1 C5 C4 109.80(18)
N1 C5 H5A 109.7
C4 C5 H5A 109.7
N1 C5 H5B 109.7
C4 C5 H5B 109.7
H5A C5 H5B 108.2
C16 C17 C18 120.0(2)
C16 C17 H17 120.0
C18 C17 H17 120.0
C5 C4 C3 110.7(2)
C5 C4 H4A 109.5
C3 C4 H4A 109.5
C5 C4 H4B 109.5
C3 C4 H4B 109.5
H4A C4 H4B 108.1
C19 C18 C17 120.5(2)
C19 C18 H18 119.7
C17 C18 H18 119.7
C13 C14 C15 120.6(2)
C13 C14 H14 119.7
C15 C14 H14 119.7
C14 C13 C12 120.9(2)
C14 C13 H13 119.5
C12 C13 H13 119.5
C1 C2 C3 110.95(19)
C1 C2 H2A 109.4
C3 C2 H2A 109.4
C1 C2 H2B 109.4
C3 C2 H2B 109.4
H2A C2 H2B 108.0
C4 C3 C2 111.45(19)
C4 C3 H3A 109.3
C2 C3 H3A 109.3
C4 C3 H3B 109.3
C2 C3 H3B 109.3
H3A C3 H3B 108.0

loop_
_geom_bond_atom_site_label_1
_geom_bond_atom_site_label_2
_geom_bond_distance
S1 C8 1.7476(19)
S1 C6 1.7878(19)
O1 C7 1.219(2)
N2 C6 1.312(2)
N2 C7 1.370(2)
N1 C6 1.319(2)
N1 C5 1.466(2)
N1 C1 1.470(2)
C7 C8 1.510(3)
C10 C15 1.376(3)
C10 C11 1.443(3)
C10 C9 1.456(3)
C8 C9 1.338(3)
C9 H9 0.9300
C11 C16 1.408(3)
C11 C12 1.424(3)
C12 C13 1.402(3)
C12 C19 1.418(3)
C16 C17 1.372(3)
C16 H16 0.9300
C1 C2 1.513(3)
C1 H1A 0.9700
C1 H1B 0.9700
C19 C18 1.346(3)
C19 H19 0.9300
C15 C14 1.402(3)
C15 H15 0.9300
C5 C4 1.509(3)
C5 H5A 0.9700
C5 H5B 0.9700
C17 C18 1.399(3)
C17 H17 0.9300
C4 C3 1.515(3)
C4 H4A 0.9700
C4 H4B 0.9700
C18 H18 0.9300
C14 C13 1.348(3)
C14 H14 0.9300
C13 H13 0.9300
C2 C3 1.518(3)
C2 H2A 0.9700
C2 H2B 0.9700
C3 H3A 0.9700
C3 H3B 0.9700
